data_1515289
loop_
_publ_author_name
'Ramachandran, Eswaran'
'Kalaivani, Palaniappan'
'Prabhakaran, Rathinasabapathi'
'Rath, Nigam P.'
'Brinda, Selvaraj'
'Poornima, Paramasivan'
'Padma, Viswanatha Vijaya'
'Natarajan, Karuppannan'

_publ_section_title
;
 Synthesis, X-ray crystal structure, DNA binding, antioxidant and
 cytotoxicity studies of Ni(ii) and Pd(ii) thiosemicarbazone complexes.
;
_journal_issue 2
_journal_name_full 'Metallomics : integrated biometal science'
_journal_page_first 218
_journal_page_last 227
_journal_paper_doi 10.1039/c1mt00143d
_journal_volume 4
_journal_year 2012
_chemical_formula_sum 'C29 H30 Cl2 N3 Ni O2 P S'
_chemical_formula_weight 645.19
_chemical_name_systematic
;
?
;
_space_group_IT_number 2
_symmetry_cell_setting triclinic
_symmetry_space_group_name_Hall '-P 1'
_symmetry_space_group_name_H-M 'P -1'
_atom_sites_solution_hydrogens geom
_atom_sites_solution_primary direct
_atom_sites_solution_secondary difmap
_audit_creation_method SHELXL-97
_cell_angle_alpha 93.677(5)
_cell_angle_beta 90.998(5)
_cell_angle_gamma 95.767(5)
_cell_formula_units_Z 2
_cell_length_a 9.333(3)
_cell_length_b 10.316(3)
_cell_length_c 15.611(4)
_cell_measurement_reflns_used 3622
_cell_measurement_temperature 293(2)
_cell_measurement_theta_max 26.0
_cell_measurement_theta_min 1.3
_cell_volume 1491.9(8)
_computing_cell_refinement 'SAINT (Bruker, 2004)'
_computing_data_collection 'SMART (Bruker, 2004)'
_computing_data_reduction SAINT
_computing_molecular_graphics 'Ortep-3 for Windows (Farrugia, 1997) and CAMERON (Watkin et al., 1993)'
_computing_publication_material 'PLATON (Spek, 2003)'
_computing_structure_refinement 'SHELXL-97 (Sheldrick, 1997)'
_computing_structure_solution 'WinGX-Version 1.70.01(Farrugia, 1999)'
_diffrn_ambient_temperature 293(2)
_diffrn_measured_fraction_theta_full 0.994
_diffrn_measured_fraction_theta_max 0.994
_diffrn_measurement_device_type 'Bruker SMART CCD area detector'
_diffrn_measurement_method '\f and \w scans'
_diffrn_radiation_monochromator graphite
_diffrn_radiation_source 'fine-focus sealed tube'
_diffrn_radiation_type MoK\a
_diffrn_radiation_wavelength 0.71073
_diffrn_reflns_av_R_equivalents 0.0366
_diffrn_reflns_av_sigmaI/netI 0.0617
_diffrn_reflns_limit_h_max 11
_diffrn_reflns_limit_h_min -11
_diffrn_reflns_limit_k_max 12
_diffrn_reflns_limit_k_min -12
_diffrn_reflns_limit_l_max 19
_diffrn_reflns_limit_l_min -19
_diffrn_reflns_number 15489
_diffrn_reflns_theta_full 26.00
_diffrn_reflns_theta_max 26.00
_diffrn_reflns_theta_min 1.31
_diffrn_standards_number 0
_exptl_absorpt_coefficient_mu 0.985
_exptl_absorpt_correction_T_max 0.8274
_exptl_absorpt_correction_T_min 0.7566
_exptl_absorpt_correction_type multi-scan
_exptl_absorpt_process_details 'SADABS, (Sheldrick, 1996)'
_exptl_crystal_colour yellow
_exptl_crystal_density_diffrn 1.436
_exptl_crystal_density_method 'not measured'
_exptl_crystal_description block
_exptl_crystal_F_000 668
_exptl_crystal_size_max 0.30
_exptl_crystal_size_mid 0.20
_exptl_crystal_size_min 0.20
_refine_diff_density_max 0.794
_refine_diff_density_min -0.284
_refine_diff_density_rms 0.085
_refine_ls_extinction_method none
_refine_ls_goodness_of_fit_ref 0.892
_refine_ls_hydrogen_treatment mixed
_refine_ls_matrix_type full
_refine_ls_number_parameters 359
_refine_ls_number_reflns 5832
_refine_ls_number_restraints 0
_refine_ls_restrained_S_all 0.892
_refine_ls_R_factor_all 0.0927
_refine_ls_R_factor_gt 0.0507
_refine_ls_shift/su_max 0.000
_refine_ls_shift/su_mean 0.000
_refine_ls_structure_factor_coef Fsqd
_refine_ls_weighting_details 'calc w=1/[\s^2^(Fo^2^)+(0.0844P)^2^+0.0000P] where P=(Fo^2^+2Fc^2^)/3'
_refine_ls_weighting_scheme calc
_refine_ls_wR_factor_gt 0.1209
_refine_ls_wR_factor_ref 0.1321
_reflns_number_gt 3622
_reflns_number_total 5832
_reflns_threshold_expression >2\s(I)
_cod_data_source_file c1mt00143d.txt
_cod_data_source_block dst_m
_cod_depositor_comments
;
The following automatic conversions were performed:

'_symmetry_cell_setting' value 'Triclinic' changed to 'triclinic'
according to
/usr/data/users/saulius/automatic-downloads/retrospective/RSC/lib/dictionaries/cif_core.dic
dictionary named 'cif_core.dic' version 2.4.2 from 2011-04-26.

Automatic conversion script
Id: cif_fix_values 2281 2013-09-26 08:29:07Z andrius 
;
_cod_original_cell_volume 1491.9(7)
_cod_original_formula_sum 'C29 H30 Cl2 N3 Ni1 O2 P1 S1'
_cod_database_code 1515289

loop_
_symmetry_equiv_pos_as_xyz
'x, y, z'
'-x, -y, -z'

loop_
_atom_site_label
_atom_site_type_symbol
_atom_site_fract_x
_atom_site_fract_y
_atom_site_fract_z
_atom_site_U_iso_or_equiv
_atom_site_adp_type
_atom_site_occupancy
_atom_site_symmetry_multiplicity
_atom_site_calc_flag
_atom_site_refinement_flags
Ni1 Ni 0.30437(5) 0.46590(4) 0.33803(3) 0.03945(16) Uani 1 1 d .
S1 S 0.14424(10) 0.30455(10) 0.30488(6) 0.0494(3) Uani 1 1 d .
P1 P 0.38042(9) 0.47488(9) 0.20426(6) 0.0380(2) Uani 1 1 d .
Cl2 Cl 0.55929(14) 0.93232(12) 0.68218(8) 0.0776(4) Uani 1 1 d .
N3 N 0.2342(3) 0.4671(3) 0.45060(18) 0.0397(7) Uani 1 1 d .
O1 O 0.4461(3) 0.6014(2) 0.36467(15) 0.0511(7) Uani 1 1 d .
N2 N 0.1205(3) 0.3753(3) 0.4664(2) 0.0482(8) Uani 1 1 d .
C1 C 0.5635(4) 0.4310(4) 0.1878(2) 0.0416(9) Uani 1 1 d .
C7 C 0.2713(4) 0.3775(4) 0.1196(2) 0.0401(8) Uani 1 1 d .
N1 N -0.0355(3) 0.2008(3) 0.4192(2) 0.0632(10) Uani 1 1 d .
H01A H -0.0713 0.1985 0.4696 0.076 Uiso 1 1 calc R
H01B H -0.0688 0.1447 0.3788 0.076 Uiso 1 1 calc R
C22 C 0.4689(4) 0.6717(4) 0.4374(2) 0.0449(9) Uani 1 1 d .
C20 C 0.2778(4) 0.5475(4) 0.5145(2) 0.0451(9) Uani 1 1 d .
H20 H 0.2314 0.5375 0.5663 0.054 Uiso 1 1 calc R
C8 C 0.2083(4) 0.4361(4) 0.0532(2) 0.0492(9) Uani 1 1 d .
H8 H 0.2229 0.5261 0.0500 0.059 Uiso 1 1 calc R
C24 C 0.6103(4) 0.8571(4) 0.5160(3) 0.0521(10) Uani 1 1 d .
C26 C 0.4220(4) 0.7315(4) 0.5871(2) 0.0513(10) Uani 1 1 d .
H26 H 0.3696 0.7173 0.6363 0.062 Uiso 1 1 calc R
C21 C 0.3899(4) 0.6492(3) 0.5125(2) 0.0417(9) Uani 1 1 d .
C18 C 0.4886(4) 0.6914(4) 0.1155(2) 0.0499(10) Uani 1 1 d .
H18 H 0.5591 0.6403 0.0954 0.060 Uiso 1 1 calc R
C19 C 0.0715(4) 0.2911(4) 0.4039(2) 0.0470(9) Uani 1 1 d .
C23 C 0.5801(4) 0.7760(4) 0.4424(3) 0.0518(10) Uani 1 1 d .
H23 H 0.6352 0.7907 0.3943 0.062 Uiso 1 1 calc R
C12 C 0.2496(4) 0.2430(4) 0.1222(2) 0.0498(10) Uani 1 1 d .
H12 H 0.2933 0.2018 0.1655 0.060 Uiso 1 1 calc R
C13 C 0.3850(4) 0.6408(3) 0.1719(2) 0.0399(8) Uani 1 1 d .
C2 C 0.6742(4) 0.4931(4) 0.2403(2) 0.0524(10) Uani 1 1 d .
H2 H 0.6542 0.5539 0.2839 0.063 Uiso 1 1 calc R
C6 C 0.5957(4) 0.3439(4) 0.1223(3) 0.0576(11) Uani 1 1 d .
H6 H 0.5227 0.3034 0.0857 0.069 Uiso 1 1 calc R
C25 C 0.5291(4) 0.8319(4) 0.5880(3) 0.0542(10) Uani 1 1 d .
C15 C 0.2813(5) 0.8437(4) 0.1743(3) 0.0661(12) Uani 1 1 d .
H15 H 0.2110 0.8954 0.1940 0.079 Uiso 1 1 calc R
C11 C 0.1621(5) 0.1694(4) 0.0600(3) 0.0594(11) Uani 1 1 d .
H11 H 0.1466 0.0793 0.0625 0.071 Uiso 1 1 calc R
C4 C 0.8437(4) 0.3755(5) 0.1644(3) 0.0683(13) Uani 1 1 d .
H4 H 0.9377 0.3548 0.1577 0.082 Uiso 1 1 calc R
C16 C 0.3831(5) 0.8923(4) 0.1183(3) 0.0684(12) Uani 1 1 d .
H16 H 0.3814 0.9762 0.1001 0.082 Uiso 1 1 calc R
C3 C 0.8137(4) 0.4652(5) 0.2280(3) 0.0622(12) Uani 1 1 d .
H3 H 0.8879 0.5074 0.2631 0.075 Uiso 1 1 calc R
C5 C 0.7370(4) 0.3160(5) 0.1106(3) 0.0703(13) Uani 1 1 d .
H5 H 0.7586 0.2571 0.0663 0.084 Uiso 1 1 calc R
C14 C 0.2831(4) 0.7201(4) 0.2012(2) 0.0540(10) Uani 1 1 d .
H14 H 0.2149 0.6892 0.2397 0.065 Uiso 1 1 calc R
C10 C 0.0990(4) 0.2280(5) -0.0045(3) 0.0654(12) Uani 1 1 d .
H10 H 0.0398 0.1783 -0.0454 0.079 Uiso 1 1 calc R
C17 C 0.4862(5) 0.8159(4) 0.0899(3) 0.0636(12) Uani 1 1 d .
H17 H 0.5556 0.8487 0.0528 0.076 Uiso 1 1 calc R
C9 C 0.1230(4) 0.3601(5) -0.0089(3) 0.0618(11) Uani 1 1 d .
H9 H 0.0819 0.3997 -0.0538 0.074 Uiso 1 1 calc R
C27 C 0.7269(5) 0.9682(4) 0.5180(3) 0.0770(14) Uani 1 1 d .
H27B H 0.6855 1.0492 0.5280 0.115 Uiso 1 1 calc R
H27A H 0.7747 0.9677 0.4640 0.115 Uiso 1 1 calc R
H27C H 0.7953 0.9590 0.5633 0.115 Uiso 1 1 calc R
Cl1 Cl 0.97515(13) 0.28652(12) 0.62611(7) 0.0750(4) Uani 1 1 d .
O2 O 0.9236(6) 0.9661(4) 0.3142(3) 0.1263(16) Uani 1 1 d .
H2A H 0.9502 0.9020 0.3360 0.189 Uiso 1 1 calc R
C29 C 0.8357(10) 0.9252(7) 0.2412(4) 0.147(3) Uani 1 1 d .
H29A H 0.8795 0.8579 0.2077 0.176 Uiso 1 1 calc R
H29B H 0.7427 0.8874 0.2595 0.176 Uiso 1 1 calc R
C28 C 0.8162(9) 1.0244(8) 0.1914(5) 0.157(3) Uani 1 1 d .
H28B H 0.7660 1.0881 0.2229 0.235 Uiso 1 1 calc R
H28A H 0.7606 0.9915 0.1409 0.235 Uiso 1 1 calc R
H28C H 0.9081 1.0643 0.1750 0.235 Uiso 1 1 calc R
H2N H 0.106(4) 0.371(4) 0.518(3) 0.055(12) Uiso 1 1 d .

loop_
_atom_site_aniso_label
_atom_site_aniso_U_11
_atom_site_aniso_U_22
_atom_site_aniso_U_33
_atom_site_aniso_U_23
_atom_site_aniso_U_13
_atom_site_aniso_U_12
Ni1 0.0321(3) 0.0489(3) 0.0364(3) 0.0038(2) 0.00312(19) -0.0017(2)
S1 0.0415(6) 0.0587(6) 0.0454(6) 0.0008(5) 0.0031(4) -0.0067(4)
P1 0.0299(5) 0.0471(6) 0.0368(5) 0.0032(4) 0.0032(4) 0.0022(4)
Cl2 0.0877(9) 0.0705(8) 0.0691(8) -0.0190(6) -0.0108(6) -0.0020(6)
N3 0.0362(17) 0.0436(17) 0.0387(17) 0.0037(14) 0.0019(13) -0.0001(13)
O1 0.0427(15) 0.0654(18) 0.0409(15) -0.0002(13) 0.0071(11) -0.0143(13)
N2 0.043(2) 0.058(2) 0.041(2) 0.0062(17) 0.0114(16) -0.0106(15)
C1 0.0317(19) 0.055(2) 0.039(2) 0.0086(17) 0.0038(15) 0.0060(17)
C7 0.0292(19) 0.049(2) 0.042(2) 0.0013(17) 0.0040(15) 0.0056(16)
N1 0.053(2) 0.069(2) 0.063(2) 0.0064(18) 0.0090(17) -0.0200(18)
C22 0.038(2) 0.051(2) 0.045(2) 0.0043(19) -0.0022(17) 0.0020(17)
C20 0.044(2) 0.054(2) 0.038(2) 0.0071(18) 0.0069(17) 0.0049(18)
C8 0.044(2) 0.060(2) 0.043(2) 0.0011(19) -0.0011(18) 0.0036(19)
C24 0.042(2) 0.048(2) 0.065(3) 0.003(2) -0.0081(19) -0.0014(18)
C26 0.052(2) 0.059(3) 0.043(2) 0.0058(19) 0.0024(18) 0.001(2)
C21 0.037(2) 0.045(2) 0.043(2) 0.0025(17) -0.0021(16) 0.0024(16)
C18 0.053(2) 0.052(2) 0.044(2) 0.0020(18) 0.0081(18) 0.0039(19)
C19 0.040(2) 0.049(2) 0.052(2) 0.0050(19) 0.0029(18) 0.0023(18)
C23 0.043(2) 0.054(2) 0.057(2) 0.008(2) 0.0018(18) -0.0072(19)
C12 0.047(2) 0.054(3) 0.049(2) 0.0014(19) 0.0037(18) 0.0089(19)
C13 0.037(2) 0.045(2) 0.0365(19) -0.0058(16) 0.0000(15) 0.0025(16)
C2 0.037(2) 0.071(3) 0.048(2) 0.000(2) 0.0017(18) 0.0028(19)
C6 0.038(2) 0.075(3) 0.060(3) -0.009(2) -0.0003(19) 0.013(2)
C25 0.055(3) 0.051(2) 0.056(3) -0.004(2) -0.007(2) 0.005(2)
C15 0.070(3) 0.057(3) 0.073(3) -0.009(2) 0.004(2) 0.021(2)
C11 0.060(3) 0.051(3) 0.062(3) -0.012(2) 0.007(2) -0.005(2)
C4 0.036(2) 0.104(4) 0.069(3) 0.010(3) 0.005(2) 0.022(2)
C16 0.090(4) 0.049(3) 0.066(3) 0.003(2) -0.005(3) 0.007(3)
C3 0.031(2) 0.095(3) 0.059(3) 0.002(2) -0.0046(19) 0.001(2)
C5 0.044(3) 0.094(4) 0.072(3) -0.014(3) 0.005(2) 0.019(2)
C14 0.056(3) 0.056(3) 0.051(2) 0.001(2) 0.0093(19) 0.009(2)
C10 0.050(3) 0.079(3) 0.062(3) -0.020(2) -0.004(2) -0.001(2)
C17 0.074(3) 0.054(3) 0.061(3) 0.009(2) 0.010(2) -0.009(2)
C9 0.049(3) 0.084(3) 0.051(3) 0.002(2) -0.008(2) 0.008(2)
C27 0.059(3) 0.063(3) 0.103(4) 0.004(3) -0.004(3) -0.017(2)
Cl1 0.0831(8) 0.0802(8) 0.0611(7) 0.0112(6) 0.0256(6) -0.0027(6)
O2 0.198(5) 0.081(3) 0.097(3) -0.010(2) -0.049(3) 0.018(3)
C29 0.241(10) 0.107(6) 0.092(5) 0.025(4) -0.015(6) 0.014(6)
C28 0.174(8) 0.150(7) 0.137(7) 0.006(6) -0.019(6) -0.022(6)

loop_
_atom_type_symbol
_atom_type_description
_atom_type_scat_dispersion_real
_atom_type_scat_dispersion_imag
_atom_type_scat_source
C C 0.0033 0.0016 'International Tables Vol C Tables 4.2.6.8 and 6.1.1.4'
H H 0.0000 0.0000 'International Tables Vol C Tables 4.2.6.8 and 6.1.1.4'
N N 0.0061 0.0033 'International Tables Vol C Tables 4.2.6.8 and 6.1.1.4'
O O 0.0106 0.0060 'International Tables Vol C Tables 4.2.6.8 and 6.1.1.4'
P P 0.1023 0.0942 'International Tables Vol C Tables 4.2.6.8 and 6.1.1.4'
S S 0.1246 0.1234 'International Tables Vol C Tables 4.2.6.8 and 6.1.1.4'
Cl Cl 0.1484 0.1585 'International Tables Vol C Tables 4.2.6.8 and 6.1.1.4'
Ni Ni 0.3393 1.1124 'International Tables Vol C Tables 4.2.6.8 and 6.1.1.4'

loop_
_geom_angle_atom_site_label_1
_geom_angle_atom_site_label_2
_geom_angle_atom_site_label_3
_geom_angle
O1 Ni1 N3 93.66(12)
O1 Ni1 S1 178.14(9)
N3 Ni1 S1 87.61(9)
O1 Ni1 P1 85.59(8)
N3 Ni1 P1 176.63(9)
S1 Ni1 P1 93.23(4)
C19 S1 Ni1 97.90(14)
C13 P1 C1 104.62(16)
C13 P1 C7 104.11(16)
C1 P1 C7 104.46(16)
C13 P1 Ni1 109.76(11)
C1 P1 Ni1 115.19(11)
C7 P1 Ni1 117.42(12)
C20 N3 N2 115.9(3)
C20 N3 Ni1 126.8(3)
N2 N3 Ni1 117.3(2)
C22 O1 Ni1 128.1(2)
C19 N2 N3 118.7(3)
C19 N2 H2N 127(3)
N3 N2 H2N 112(3)
C6 C1 C2 119.0(3)
C6 C1 P1 122.2(3)
C2 C1 P1 118.7(3)
C8 C7 C12 118.9(3)
C8 C7 P1 121.2(3)
C12 C7 P1 119.8(3)
C19 N1 H01A 120.0
C19 N1 H01B 120.0
H01A N1 H01B 120.0
O1 C22 C21 124.1(3)
O1 C22 C23 118.7(3)
C21 C22 C23 117.3(3)
N3 C20 C21 125.4(3)
N3 C20 H20 117.3
C21 C20 H20 117.3
C7 C8 C9 120.0(4)
C7 C8 H8 120.0
C9 C8 H8 120.0
C23 C24 C25 117.8(4)
C23 C24 C27 121.1(4)
C25 C24 C27 121.1(4)
C25 C26 C21 120.7(4)
C25 C26 H26 119.6
C21 C26 H26 119.6
C26 C21 C20 118.6(3)
C26 C21 C22 119.5(3)
C20 C21 C22 121.8(3)
C17 C18 C13 120.2(4)
C17 C18 H18 119.9
C13 C18 H18 119.9
N2 C19 N1 118.9(3)
N2 C19 S1 118.5(3)
N1 C19 S1 122.6(3)
C24 C23 C22 122.8(4)
C24 C23 H23 118.6
C22 C23 H23 118.6
C7 C12 C11 119.9(4)
C7 C12 H12 120.0
C11 C12 H12 120.0
C14 C13 C18 118.2(3)
C14 C13 P1 120.1(3)
C18 C13 P1 121.6(3)
C3 C2 C1 120.2(4)
C3 C2 H2 119.9
C1 C2 H2 119.9
C1 C6 C5 120.3(4)
C1 C6 H6 119.8
C5 C6 H6 119.8
C26 C25 C24 121.8(4)
C26 C25 Cl2 118.0(3)
C24 C25 Cl2 120.1(3)
C14 C15 C16 120.5(4)
C14 C15 H15 119.7
C16 C15 H15 119.7
C10 C11 C12 120.7(4)
C10 C11 H11 119.6
C12 C11 H11 119.6
C5 C4 C3 120.6(4)
C5 C4 H4 119.7
C3 C4 H4 119.7
C17 C16 C15 119.4(4)
C17 C16 H16 120.3
C15 C16 H16 120.3
C4 C3 C2 120.2(4)
C4 C3 H3 119.9
C2 C3 H3 119.9
C4 C5 C6 119.7(4)
C4 C5 H5 120.2
C6 C5 H5 120.2
C15 C14 C13 120.8(4)
C15 C14 H14 119.6
C13 C14 H14 119.6
C11 C10 C9 119.7(4)
C11 C10 H10 120.1
C9 C10 H10 120.1
C16 C17 C18 120.8(4)
C16 C17 H17 119.6
C18 C17 H17 119.6
C10 C9 C8 120.7(4)
C10 C9 H9 119.6
C8 C9 H9 119.6
C24 C27 H27B 109.5
C24 C27 H27A 109.5
H27B C27 H27A 109.5
C24 C27 H27C 109.5
H27B C27 H27C 109.5
H27A C27 H27C 109.5
C29 O2 H2A 109.5
C28 C29 O2 112.2(7)
C28 C29 H29A 109.2
O2 C29 H29A 109.2
C28 C29 H29B 109.2
O2 C29 H29B 109.2
H29A C29 H29B 107.9
C29 C28 H28B 109.5
C29 C28 H28A 109.5
H28B C28 H28A 109.5
C29 C28 H28C 109.5
H28B C28 H28C 109.5
H28A C28 H28C 109.5

loop_
_geom_bond_atom_site_label_1
_geom_bond_atom_site_label_2
_geom_bond_distance
Ni1 O1 1.847(2)
Ni1 N3 1.886(3)
Ni1 S1 2.1528(11)
Ni1 P1 2.2220(11)
S1 C19 1.707(4)
P1 C13 1.812(4)
P1 C1 1.829(3)
P1 C7 1.836(4)
Cl2 C25 1.745(4)
N3 C20 1.289(4)
N3 N2 1.386(4)
O1 C22 1.310(4)
N2 C19 1.308(5)
N2 H2N 0.83(4)
C1 C6 1.375(5)
C1 C2 1.386(5)
C7 C8 1.385(5)
C7 C12 1.386(5)
N1 C19 1.332(5)
N1 H01A 0.8600
N1 H01B 0.8600
C22 C21 1.415(5)
C22 C23 1.416(5)
C20 C21 1.408(5)
C20 H20 0.9300
C8 C9 1.391(5)
C8 H8 0.9300
C24 C23 1.385(5)
C24 C25 1.390(6)
C24 C27 1.497(5)
C26 C25 1.365(5)
C26 C21 1.405(5)
C26 H26 0.9300
C18 C17 1.372(5)
C18 C13 1.404(5)
C18 H18 0.9300
C23 H23 0.9300
C12 C11 1.393(5)
C12 H12 0.9300
C13 C14 1.380(5)
C2 C3 1.376(5)
C2 H2 0.9300
C6 C5 1.390(5)
C6 H6 0.9300
C15 C14 1.370(5)
C15 C16 1.381(6)
C15 H15 0.9300
C11 C10 1.362(6)
C11 H11 0.9300
C4 C5 1.362(6)
C4 C3 1.365(6)
C4 H4 0.9300
C16 C17 1.366(6)
C16 H16 0.9300
C3 H3 0.9300
C5 H5 0.9300
C14 H14 0.9300
C10 C9 1.364(6)
C10 H10 0.9300
C17 H17 0.9300
C9 H9 0.9300
C27 H27B 0.9600
C27 H27A 0.9600
C27 H27C 0.9600
O2 C29 1.409(7)
O2 H2A 0.8200
C29 C28 1.349(8)
C29 H29A 0.9700
C29 H29B 0.9700
C28 H28B 0.9600
C28 H28A 0.9600
C28 H28C 0.9600

loop_
_geom_torsion_atom_site_label_1
_geom_torsion_atom_site_label_2
_geom_torsion_atom_site_label_3
_geom_torsion_atom_site_label_4
_geom_torsion
O1 Ni1 S1 C19 132(3)
N3 Ni1 S1 C19 -1.19(15)
P1 Ni1 S1 C19 -177.92(13)
O1 Ni1 P1 C13 -52.12(15)
N3 Ni1 P1 C13 25.0(16)
S1 Ni1 P1 C13 129.32(12)
O1 Ni1 P1 C1 65.61(16)
N3 Ni1 P1 C1 142.7(16)
S1 Ni1 P1 C1 -112.96(14)
O1 Ni1 P1 C7 -170.68(16)
N3 Ni1 P1 C7 -93.6(16)
S1 Ni1 P1 C7 10.75(13)
O1 Ni1 N3 C20 3.6(3)
S1 Ni1 N3 C20 -177.7(3)
P1 Ni1 N3 C20 -73.2(17)
O1 Ni1 N3 N2 -178.9(2)
S1 Ni1 N3 N2 -0.2(2)
P1 Ni1 N3 N2 104.3(16)
N3 Ni1 O1 C22 -4.9(3)
S1 Ni1 O1 C22 -138(2)
P1 Ni1 O1 C22 171.8(3)
C20 N3 N2 C19 180.0(3)
Ni1 N3 N2 C19 2.2(4)
C13 P1 C1 C6 -108.1(3)
C7 P1 C1 C6 1.0(4)
Ni1 P1 C1 C6 131.3(3)
C13 P1 C1 C2 68.2(3)
C7 P1 C1 C2 177.3(3)
Ni1 P1 C1 C2 -52.4(3)
C13 P1 C7 C8 -3.2(3)
C1 P1 C7 C8 -112.6(3)
Ni1 P1 C7 C8 118.4(3)
C13 P1 C7 C12 177.7(3)
C1 P1 C7 C12 68.2(3)
Ni1 P1 C7 C12 -60.8(3)
Ni1 O1 C22 C21 4.1(5)
Ni1 O1 C22 C23 -176.8(2)
N2 N3 C20 C21 -179.0(3)
Ni1 N3 C20 C21 -1.5(5)
C12 C7 C8 C9 0.9(5)
P1 C7 C8 C9 -178.3(3)
C25 C26 C21 C20 -179.6(3)
C25 C26 C21 C22 -0.6(6)
N3 C20 C21 C26 178.1(3)
N3 C20 C21 C22 -0.9(6)
O1 C22 C21 C26 -179.3(3)
C23 C22 C21 C26 1.5(5)
O1 C22 C21 C20 -0.4(6)
C23 C22 C21 C20 -179.5(3)
N3 N2 C19 N1 178.4(3)
N3 N2 C19 S1 -3.5(5)
Ni1 S1 C19 N2 2.8(3)
Ni1 S1 C19 N1 -179.2(3)
C25 C24 C23 C22 1.4(6)
C27 C24 C23 C22 -178.6(4)
O1 C22 C23 C24 178.8(3)
C21 C22 C23 C24 -2.0(6)
C8 C7 C12 C11 -1.8(5)
P1 C7 C12 C11 177.4(3)
C17 C18 C13 C14 -0.8(5)
C17 C18 C13 P1 177.8(3)
C1 P1 C13 C14 -158.6(3)
C7 P1 C13 C14 92.1(3)
Ni1 P1 C13 C14 -34.4(3)
C1 P1 C13 C18 22.8(3)
C7 P1 C13 C18 -86.5(3)
Ni1 P1 C13 C18 147.0(3)
C6 C1 C2 C3 -1.7(6)
P1 C1 C2 C3 -178.1(3)
C2 C1 C6 C5 1.8(6)
P1 C1 C6 C5 178.2(3)
C21 C26 C25 C24 0.0(6)
C21 C26 C25 Cl2 178.4(3)
C23 C24 C25 C26 -0.4(6)
C27 C24 C25 C26 179.7(4)
C23 C24 C25 Cl2 -178.8(3)
C27 C24 C25 Cl2 1.3(5)
C7 C12 C11 C10 1.0(6)
C14 C15 C16 C17 -0.1(7)
C5 C4 C3 C2 2.2(7)
C1 C2 C3 C4 -0.3(7)
C3 C4 C5 C6 -2.0(7)
C1 C6 C5 C4 0.0(7)
C16 C15 C14 C13 -1.1(7)
C18 C13 C14 C15 1.5(6)
P1 C13 C14 C15 -177.1(3)
C12 C11 C10 C9 0.8(6)
C15 C16 C17 C18 0.8(7)
C13 C18 C17 C16 -0.4(6)
C11 C10 C9 C8 -1.7(6)
C7 C8 C9 C10 0.8(6)
